data_7033686
loop_
_publ_author_name
'Dos Santos-Garc\'ia, Antonio J'
'Solana-Madruga, Elena'
'Ritter, Clemens'
'\'Avila-Brande, David'
'Fabelo, Oscar'
'S\'aez-Puche, Regino'

_publ_section_title
;
 Synthesis, structures and magnetic properties of the dimorphic Mn2CrSbO6
 oxide.
;
_journal_issue 23
_journal_name_full 'Dalton transactions (Cambridge, England : 2003)'
_journal_page_first 10665
_journal_page_last 10672
_journal_paper_doi 10.1039/c4dt03849e
_journal_volume 44
_journal_year 2015
_chemical_formula_moiety Cr_Mn2_O6_Sb
_chemical_formula_structural CrMn2O6Sb
_chemical_formula_sum 'Cr Mn2 O6 Sb'
_chemical_formula_weight 379.63
_chemical_name_systematic ' ?'
_space_group_IT_number 148
_symmetry_cell_setting trigonal
_symmetry_space_group_name_Hall '-R 3'
_symmetry_space_group_name_H-M 'R -3 :H'
_cell_angle_alpha 90.00000
_cell_angle_beta 90.00000
_cell_angle_gamma 120.00000
_cell_formula_units_Z 1
_cell_length_a 5.2084(4)
_cell_length_b 5.2084(4)
_cell_length_c 14.4000(11)
_cell_measurement_temperature 300
_cell_volume 338.30(4)
_computing_structure_refinement FULLPROF
_diffrn_ambient_temperature 300
_diffrn_measurement_device_type PND_D2B
_diffrn_measurement_method Vanadium
_diffrn_radiation_type neutron
_diffrn_radiation_wavelength 1.59360
_diffrn_source 'nuclear reactor'
_diffrn_source_type D2B
_pd_instr_location ' ?'
_pd_meas_2theta_range_inc 0.050018
_pd_meas_2theta_range_max 159.95000
_pd_meas_2theta_range_min 0.00000
_pd_meas_number_of_points 3200
_pd_proc_2theta_range_inc 0.050018
_pd_proc_2theta_range_max 160.0842
_pd_proc_2theta_range_min 0.1342
_pd_proc_ls_background_function 'Legendre polynomials'
_pd_proc_ls_pref_orient_corr ' ?'
_pd_proc_ls_profile_function 'pseudo-Voigt function'
_pd_proc_ls_prof_R_factor 3.5078
_pd_proc_ls_prof_wR_expected 3.2375
_pd_proc_ls_prof_wR_factor 4.4588
_pd_proc_wavelength 1.593600
_pd_spec_mounting ' ?'
_refine_ls_goodness_of_fit_all 1.3772
_refine_ls_number_parameters 20
_refine_ls_number_reflns 159
_refine_ls_number_restraints 0
_refine_ls_R_I_factor 3.7935
_cod_data_source_file c4dt03849e1.cif
_cod_data_source_block ilmenite
_cod_depositor_comments
;
The following automatic conversions were performed:

'_symmetry_cell_setting' value 'Trigonal' changed to 'trigonal'
according to
/usr/data/users/saulius/crontab/automatic-downloads/rss-feeds/RSC/lib/dictionaries/cif_core.dic
dictionary named 'cif_core.dic' version 2.4.2 from 2011-04-26.

Automatic conversion script
Id: cif_fix_values 2935 2014-11-11 08:27:57Z andrius 

 Adding full bibliography for 7033685--7033686.cif.
;
_cod_original_sg_symbol_H-M 'R -3'
_cod_original_formula_sum CrMn2O6Sb
_cod_database_code 7033686
_pd_proc_ls_prof_cr_factor 18.4174
_pd_proc_ls_prof_cwr_factor 16.7398
_pd_proc_ls_prof_cwr_expected 12.1548

loop_
_symmetry_equiv_pos_as_xyz
x,y,z
-y,x-y,z
-x+y,-x,z
-x,-y,-z
y,-x+y,-z
x-y,x,-z
x+2/3,y+1/3,z+1/3
-y+2/3,x-y+1/3,z+1/3
-x+y+2/3,-x+1/3,z+1/3
-x+2/3,-y+1/3,-z+1/3
y+2/3,-x+y+1/3,-z+1/3
x-y+2/3,x+1/3,-z+1/3
x+1/3,y+2/3,z+2/3
-y+1/3,x-y+2/3,z+2/3
-x+y+1/3,-x+2/3,z+2/3
-x+1/3,-y+2/3,-z+2/3
y+1/3,-x+y+2/3,-z+2/3
x-y+1/3,x+2/3,-z+2/3

loop_
_atom_site_label
_atom_site_fract_x
_atom_site_fract_y
_atom_site_fract_z
_atom_site_U_iso_or_equiv
_atom_site_occupancy
_atom_site_adp_type
_atom_site_type_symbol
MN 0.00000 0.00000 0.1411(5) 0.0093(14) 1.00000 Uiso MN
CR 0.00000 0.00000 0.3408(5) 0.0143(11) 0.49998 Uiso CR
SB 0.00000 0.00000 0.3408(5) 0.0143(11) 0.49998 Uiso SB
O3 0.2875(4) -0.0285(5) 0.25601(16) 0.0090(4) 1.00001 Uiso O

loop_
_atom_type_symbol
_atom_type_scat_length_neutron
_atom_type_scat_source
MN -0.37300 V.F._Sears_Neutron_News_3_26_(1992)
CR 0.36350 V.F._Sears_Neutron_News_3_26_(1992)
SB 0.55700 V.F._Sears_Neutron_News_3_26_(1992)
O 0.58030 V.F._Sears_Neutron_News_3_26_(1992)

loop_
_geom_angle_atom_site_label_1
_geom_angle_atom_site_label_2
_geom_angle_atom_site_label_3
_geom_angle_site_symmetry_1
_geom_angle_site_symmetry_2
_geom_angle_site_symmetry_3
_geom_angle
_geom_angle_publ_flag
MN O3 MN 6c 18f 6c 91.3 0.1
MN O3 CR 6c 18f 6c 126.5 0.3
MN O3 CR 6c 18f 6c 119.6 0.3
MN O3 SB 6c 18f 6c 126.5 0.3
MN O3 SB 6c 18f 6c 119.6 0.3

loop_
_geom_bond_atom_site_label_1
_geom_bond_atom_site_label_2
_geom_bond_site_symmetry_1
_geom_bond_site_symmetry_2
_geom_bond_distance
_geom_bond_publ_flag
MN O3 6c 18f 2.286 0.006
MN O3 6c 18f 2.286 0.006
MN O3 6c 18f 2.286 0.006
MN O3 6c 18f 2.139 0.004
MN O3 6c 18f 2.139 0.004
MN O3 6c 18f 2.139 0.004
CR O3 6c 18f 1.994 0.005
CR O3 6c 18f 1.994 0.005
CR O3 6c 18f 1.994 0.005
CR O3 6c 18f 1.992 0.004
CR O3 6c 18f 1.992 0.004
CR O3 6c 18f 1.992 0.004
SB O3 6c 18f 1.992 0.004
SB O3 6c 18f 1.992 0.004
SB O3 6c 18f 1.992 0.004
SB O3 6c 18f 1.994 0.005
SB O3 6c 18f 1.994 0.005
SB O3 6c 18f 1.994 0.005
